data_7226270
loop_
_publ_author_name
'Nowicka, Beata'
'Heczko, Micha\/l'
'Reczy\'nski, Mateusz'
'Rams, Micha\/l'
'Gawe\/l, Bart\/lomiej'
'Nitek, Wojciech'
'Sieklucka, Barbara'

_publ_section_title
;
 Exploration of a new building block for the construction of cyano-bridged
 solvatomagnetic assemblies: [Ni(cyclam)]3+
;
_journal_issue 37
_journal_name_full CrystEngComm
_journal_page_first 7011
_journal_paper_doi 10.1039/C6CE01524G
_journal_volume 18
_journal_year 2016
_chemical_formula_sum 'C16 Cr N10 Ni'
_chemical_formula_weight 442.95
_chemical_name_systematic ' ?'
_space_group_IT_number 4
_symmetry_cell_setting monoclinic
_symmetry_Int_Tables_number 4
_symmetry_space_group_name_Hall 'P 2yb'
_symmetry_space_group_name_H-M 'P 1 21 1'
_audit_update_record
;
2016-07-08 deposited with the CCDC.
2016-08-16 downloaded from the CCDC.
;
_cell_angle_alpha 90
_cell_angle_beta 102.646(19)
_cell_angle_gamma 90
_cell_formula_units_Z 2
_cell_length_a 9.8002(14)
_cell_length_b 11.9983(17)
_cell_length_c 10.1260(11)
_cell_measurement_reflns_used 2171
_cell_measurement_temperature 293
_cell_measurement_theta_max 59.987
_cell_measurement_theta_min 3.001
_cell_volume 1161.8(3)
_computing_publication_material '(Jana2000; Petricek and Dusek, 2000)'
_computing_structure_refinement '(Jana2000; Petricek and Dusek, 2000)'
_diffrn_ambient_temperature 293
_diffrn_measurement_device_type 'PANalytical X?Pert PRO MPD'
_diffrn_radiation_probe x-ray
_diffrn_radiation_type 'CuKa radiation'
_diffrn_radiation_wavelength 1.5418
_exptl_absorpt_coefficient_mu 5.032
_exptl_absorpt_process_details '(Jana2006; Petricek, Dusek, Palatinus 2014)'
_exptl_crystal_density_diffrn 1.266
_exptl_crystal_F_000 436.0
_pd_char_colour green
_pd_instr_location ' ?'
_pd_meas_2theta_range_inc 0.026
_pd_meas_2theta_range_max 59.987
_pd_meas_2theta_range_min 3.001
_pd_meas_number_of_points 2171
_pd_proc_2theta_range_inc 0.026
_pd_proc_2theta_range_max 59.987
_pd_proc_2theta_range_min 8.017
_pd_proc_ls_background_function '8 Legendre polynoms'
_pd_proc_ls_pref_orient_corr 'March & Dollase'
_pd_proc_ls_profile_function Pseudo-Voigt
_pd_proc_ls_prof_R_factor 0.0973
_pd_proc_ls_prof_wR_expected 0.0397
_pd_proc_ls_prof_wR_factor 0.1338
_refine_ls_goodness_of_fit_all 3.37
_refine_ls_number_constraints 1
_refine_ls_number_parameters 23
_refine_ls_number_restraints 0
_refine_ls_R_factor_all 0.2233
_refine_ls_R_factor_gt 0.1852
_refine_ls_shift/su_max 0.0903
_refine_ls_shift/su_mean 0.0204
_refine_ls_weighting_scheme sigma
_refine_ls_wR_factor_all 0.1895
_refine_ls_wR_factor_gt 0.1839
_cod_data_source_file c6ce01524g2.cif
_cod_data_source_block 1
_cod_depositor_comments
;
The following automatic conversions were performed:

'_diffrn_radiation_probe' value 'X-ray' changed to 'x-ray' according
to
/usr/data/users/saulius/crontab/automatic-downloads/rss-feeds/RSC/lib/dictionaries/cif_core.dic
dictionary named 'cif_core.dic' version 2.4.2 from 2011-04-26.

Automatic conversion script
Id: cif_fix_values 4268 2015-11-12 08:31:59Z antanas 

 Adding full bibliography for 7226268--7226270.cif.
;
_cod_database_code 7226270

loop_
_space_group_symop_id
_space_group_symop_operation_xyz
1 x,y,z
2 -x,y+1/2,-z

loop_
_atom_site_label
_atom_site_type_symbol
_atom_site_fract_x
_atom_site_fract_y
_atom_site_fract_z
_atom_site_adp_type
_atom_site_U_iso_or_equiv
_atom_site_site_symmetry_multiplicity
_atom_site_occupancy
_atom_site_calc_flag
N1 N -0.068(2) 0.887(5) 1.225(8) Uiso 0.0172(18) 2 1 d
C1 C 0.0485(19) 0.881(4) 1.225(7) Uiso 0.0172(18) 2 1 d
Cr1 Cr 0.2602(18) 0.867(3) 1.246(4) Uiso 0.0172(18) 2 1 d
C2 C 0.216(3) 1.034(3) 1.253(7) Uiso 0.0172(18) 2 1 d
N2 N 0.194(5) 1.128(3) 1.251(8) Uiso 0.0172(18) 2 1 d
C3 C 0.237(3) 0.897(4) 1.437(6) Uiso 0.0172(18) 2 1 d
N3 N 0.230(5) 0.907(5) 1.546(7) Uiso 0.0172(18) 2 1 d
C4 C 0.264(3) 0.904(4) 1.051(6) Uiso 0.0172(18) 2 1 d
C5 C 0.474(2) 0.879(4) 1.294(7) Uiso 0.0172(18) 2 1 d
C6 C 0.288(3) 0.698(3) 1.241(7) Uiso 0.0172(18) 2 1 d
N4 N 0.266(5) 0.917(5) 0.941(7) Uiso 0.0172(18) 2 1 d
N5 N 0.592(2) 0.878(5) 1.308(8) Uiso 0.0172(18) 2 1 d
N6 N 0.309(5) 0.606(3) 1.230(8) Uiso 0.0172(18) 2 1 d
C7 C 0.454(6) 0.723(4) 0.761(5) Uiso 0.010(10) 2 1 d
C8 C 0.298(7) 0.701(2) 0.706(5) Uiso 0.010(10) 2 1 d
N7 N 0.210(5) 0.776(2) 0.767(4) Uiso 0.010(10) 2 1 d
C9 C 0.057(5) 0.759(4) 0.718(5) Uiso 0.010(10) 2 1 d
C10 C -0.018(3) 0.853(5) 0.767(5) Uiso 0.010(10) 2 1 d
N8 N 0.029(2) 0.959(4) 0.716(5) Uiso 0.010(10) 2 1 d
C11 C -0.023(4) 1.059(5) 0.775(5) Uiso 0.010(10) 2 1 d
C12 C 0.033(6) 1.167(4) 0.727(5) Uiso 0.010(10) 2 1 d
C13 C 0.189(7) 1.189(2) 0.781(5) Uiso 0.010(10) 2 1 d
N9 N 0.277(5) 1.114(2) 0.720(4) Uiso 0.010(10) 2 1 d
Ni1 Ni 0.243(2) 0.945(2) 0.744(4) Uiso 0.010(10) 2 1 d
N10 N 0.458(2) 0.931(4) 0.771(5) Uiso 0.010(10) 2 1 d
C14 C 0.505(3) 1.037(5) 0.721(5) Uiso 0.010(10) 2 1 d
C15 C 0.430(5) 1.131(4) 0.770(5) Uiso 0.010(10) 2 1 d
C16 C 0.510(4) 0.830(5) 0.712(5) Uiso 0.010(10) 2 1 d

loop_
_atom_type_symbol
_atom_type_scat_dispersion_real
_atom_type_scat_dispersion_imag
_atom_type_scat_source
C 0.0181 0.0091 'International Tables Vol C tables 4.2.6.8 and 6.1.1.1'
Cr -0.1635 2.4439 'International Tables Vol C tables 4.2.6.8 and 6.1.1.1'
N 0.0311 0.0180 'International Tables Vol C tables 4.2.6.8 and 6.1.1.1'
Ni -3.0029 0.5091 'International Tables Vol C tables 4.2.6.8 and 6.1.1.1'

loop_
_geom_angle_atom_site_label_1
_geom_angle_atom_site_label_2
_geom_angle_atom_site_label_3
_geom_angle_site_symmetry_1
_geom_angle_site_symmetry_3
_geom_angle
N1 C1 Cr1 . . 174(7)
C1 Cr1 C2 . . 72.9(18)
C1 Cr1 C3 . . 76(3)
C1 Cr1 C4 . . 97(3)
C1 Cr1 C5 . . 168(4)
C1 Cr1 C6 . . 102.3(19)
C2 Cr1 C3 . . 74(3)
C2 Cr1 C4 . . 83(3)
C2 Cr1 C5 . . 98.1(19)
C2 Cr1 C6 . . 175(2)
C3 Cr1 C4 . . 157(3)
C3 Cr1 C5 . . 95(3)
C3 Cr1 C6 . . 104(3)
C4 Cr1 C5 . . 89(3)
C4 Cr1 C6 . . 99(3)
C5 Cr1 C6 . . 86.4(18)
Cr1 C2 N2 . . 176(7)
Cr1 C3 N3 . . 175(4)
C3 N3 Ni1 . 1_556 170(5)
Cr1 C4 N4 . . 176(5)
Cr1 C5 N5 . . 172(7)
Cr1 C6 N6 . . 174(7)
C4 N4 Ni1 . . 173(4)
C8 C7 C16 . . 116(4)
C7 C8 N7 . . 112(4)
C8 N7 C9 . . 114(4)
C8 N7 Ni1 . . 115(3)
C9 N7 Ni1 . . 106(3)
N7 C9 C10 . . 109(3)
C9 C10 N8 . . 109(4)
C10 N8 C11 . . 113(4)
C10 N8 Ni1 . . 106(3)
C11 N8 Ni1 . . 116(3)
N8 C11 C12 . . 112(4)
C11 C12 C13 . . 116(4)
C12 C13 N9 . . 112(4)
C13 N9 Ni1 . . 115(3)
C13 N9 C15 . . 115(4)
Ni1 N9 C15 . . 105(3)
N3 Ni1 N4 1_554 . 157(3)
N3 Ni1 N7 1_554 . 85(2)
N3 Ni1 N8 1_554 . 92(2)
N3 Ni1 N9 1_554 . 95(3)
N3 Ni1 N10 1_554 . 88(2)
N4 Ni1 N7 . . 73(2)
N4 Ni1 N8 . . 92(2)
N4 Ni1 N9 . . 107(3)
N4 Ni1 N10 . . 88(2)
N7 Ni1 N8 . . 85(2)
N7 Ni1 N9 . . 180.0(5)
N7 Ni1 N10 . . 95(2)
N8 Ni1 N9 . . 95(2)
N8 Ni1 N10 . . 180(3)
N9 Ni1 N10 . . 85(2)
Ni1 N10 C14 . . 106(3)
Ni1 N10 C16 . . 116(3)
C14 N10 C16 . . 114(4)
N10 C14 C15 . . 109(4)
N9 C15 C14 . . 109(3)
C7 C16 N10 . . 112(4)

loop_
_geom_bond_atom_site_label_1
_geom_bond_atom_site_label_2
_geom_bond_site_symmetry_2
_geom_bond_distance
N1 C1 . 1.14(4)
C1 Cr1 . 2.05(3)
Cr1 C2 . 2.05(5)
Cr1 C3 . 2.03(9)
Cr1 C4 . 2.03(9)
Cr1 C5 . 2.04(3)
Cr1 C6 . 2.05(5)
C2 N2 . 1.14(5)
C3 N3 . 1.13(9)
N3 Ni1 1_556 2.03(8)
C4 N4 . 1.13(9)
C5 N5 . 1.14(3)
C6 N6 . 1.14(5)
N4 Nii . 1.99(8)
C7 C8 . 1.52(8)
C7 C16 . 1.52(8)
C8 N7 . 1.48(7)
N7 C9 . 1.49(7)
N7 Ni1 . 2.08(4)
C9 C10 . 1.49(7)
C10 N8 . 1.48(7)
N8 C11 . 1.48(7)
N8 Ni1 . 2.06(3)
C11 C12 . 1.53(8)
C12 C13 . 1.52(8)
C13 N9 . 1.47(7)
N9 Ni1 . 2.08(4)
N9 C15 . 1.49(7)
Ni1 N10 . 2.07(3)
N10 C14 . 1.48(7)
N10 C16 . 1.49(7)
C14 C15 . 1.49(7)
